data_4519381
loop_
_publ_author_name
'Xue, Sijing'
'Crist\`ofol, \`Alex'
'Limburg, Bart'
'Zeng, Qian'
'Kleij, Arjan W.'

_publ_section_title
;
 Dual Cobalt/Organophotoredox Catalysis for Diastereo- and Regioselective
 1,2-Difunctionalization of 1,3-Diene Surrogates Creating Quaternary
 Carbon Centers
;
_journal_issue 6
_journal_name_full 'ACS Catalysis'
_journal_page_first 3651
_journal_page_last 3659
_journal_paper_doi 10.1021/acscatal.2c00660
_journal_volume 12
_journal_year 2022
_chemical_formula_sum 'C23 H22 O'
_chemical_formula_weight 314.40
_space_group_crystal_system monoclinic
_space_group_IT_number 14
_space_group_name_Hall '-P 2ybc'
_space_group_name_H-M_alt 'P 1 21/c 1'
_atom_sites_solution_hydrogens geom
_audit_creation_method SHELXL-2018/3
_cell_angle_alpha 90
_cell_angle_beta 100.277(2)
_cell_angle_gamma 90
_cell_formula_units_Z 4
_cell_length_a 6.1078(7)
_cell_length_b 23.368(3)
_cell_length_c 12.0794(13)
_cell_measurement_reflns_used 9900
_cell_measurement_temperature 100(2)
_cell_measurement_theta_max 32.48
_cell_measurement_theta_min 2.44
_cell_volume 1696.4(3)
_computing_cell_refinement 'Bruker APEX2 v2014.9-0'
_computing_data_collection 'Bruker APEX2 v2014.9-0'
_computing_data_reduction 'Bruker APEX2 v2014.9-0'
_computing_molecular_graphics 'shelXle (H&#x00FC;bschle, Sheldrick and Dittirch, 2011)'
_computing_publication_material 'SHELXL-2018/3 (Sheldrick, 2018)'
_computing_structure_refinement 'SHELXL-2018/3 (Sheldrick, 2018)'
_computing_structure_solution 'SHELXT (Sheldrick, 2018)'
_diffrn_ambient_temperature 100(2)
_diffrn_detector_area_resol_mean 512
_diffrn_detector_type '4K CCD area detector APEX II'
_diffrn_measured_fraction_theta_full 0.998
_diffrn_measured_fraction_theta_max 0.977
_diffrn_measurement_device_type 'APEX DUO Kappa 4-axis goniometer'
_diffrn_measurement_method
;
 Fullsphere data collection, phi and omega scans
;
_diffrn_radiation_monochromator 'Quazar MX Multilayer Optics'
_diffrn_radiation_type MoK\a
_diffrn_radiation_wavelength 0.71073
_diffrn_reflns_av_R_equivalents 0.0393
_diffrn_reflns_av_unetI/netI 0.0277
_diffrn_reflns_Laue_measured_fraction_full 0.998
_diffrn_reflns_Laue_measured_fraction_max 0.977
_diffrn_reflns_limit_h_max 9
_diffrn_reflns_limit_h_min -9
_diffrn_reflns_limit_k_max 35
_diffrn_reflns_limit_k_min -35
_diffrn_reflns_limit_l_max 18
_diffrn_reflns_limit_l_min -18
_diffrn_reflns_number 41051
_diffrn_reflns_point_group_measured_fraction_full 0.998
_diffrn_reflns_point_group_measured_fraction_max 0.977
_diffrn_reflns_theta_full 25.242
_diffrn_reflns_theta_max 32.595
_diffrn_reflns_theta_min 1.743
_diffrn_source 'Microfocus source E025 IuS'
_diffrn_source_current 0.6
_diffrn_source_power 50
_diffrn_source_size '0.2 mm x 0.2 mm fine focus'
_diffrn_source_type 'Bruker APEX DUO'
_exptl_absorpt_coefficient_mu 0.073
_exptl_absorpt_correction_T_max 0.7464
_exptl_absorpt_correction_T_min 0.6970
_exptl_absorpt_correction_type multi-scan
_exptl_absorpt_process_details SADABS-2014/4
_exptl_crystal_colour colourless
_exptl_crystal_density_diffrn 1.231
_exptl_crystal_description block
_exptl_crystal_F_000 672
_exptl_crystal_size_max 0.300
_exptl_crystal_size_mid 0.300
_exptl_crystal_size_min 0.200
_refine_diff_density_max 0.782
_refine_diff_density_min -0.377
_refine_diff_density_rms 0.054
_refine_ls_extinction_method none
_refine_ls_goodness_of_fit_ref 1.142
_refine_ls_hydrogen_treatment constr
_refine_ls_matrix_type full
_refine_ls_number_parameters 414
_refine_ls_number_reflns 6050
_refine_ls_number_restraints 363
_refine_ls_restrained_S_all 1.112
_refine_ls_R_factor_all 0.0668
_refine_ls_R_factor_gt 0.0571
_refine_ls_shift/su_max 0.001
_refine_ls_shift/su_mean 0.000
_refine_ls_structure_factor_coef Fsqd
_refine_ls_weighting_details 'w=1/[\s^2^(Fo^2^)+(0.0526P)^2^+1.0376P] where P=(Fo^2^+2Fc^2^)/3'
_refine_ls_weighting_scheme calc
_refine_ls_wR_factor_gt 0.1440
_refine_ls_wR_factor_ref 0.1485
_reflns_Friedel_coverage 0.000
_reflns_number_gt 5180
_reflns_number_total 6050
_reflns_threshold_expression 'I > 2\s(I)'
_cod_data_source_file cs2c00660_si_002.cif
_cod_data_source_block mo_AC04249_0m_DIS
_cod_original_sg_symbol_H-M 'P 21/c'
_cod_database_code 4519381
_shelx_shelxl_version_number 2018/3
_shelx_space_group_comment
;
The symmetry employed for this shelxl refinement is uniquely defined
by the following loop, which should always be used as a source of
symmetry information in preference to the above space-group names.
They are only intended as comments.
;
_shelx_estimated_absorpt_t_min 0.978
_shelx_estimated_absorpt_t_max 0.985

loop_
_space_group_symop_operation_xyz
'x, y, z'
'-x, y+1/2, -z+1/2'
'-x, -y, -z'
'x, -y-1/2, z-1/2'

loop_
_atom_site_label
_atom_site_type_symbol
_atom_site_fract_x
_atom_site_fract_y
_atom_site_fract_z
_atom_site_U_iso_or_equiv
_atom_site_adp_type
_atom_site_occupancy
_atom_site_site_symmetry_order
_atom_site_calc_flag
_atom_site_refinement_flags_posn
_atom_site_refinement_flags_adp
_atom_site_refinement_flags_occupancy
_atom_site_disorder_assembly
_atom_site_disorder_group
O1 O 0.3655(2) 0.47818(5) 0.37662(10) 0.0262(2) Uani 0.9366(17) 1 d . . P A -1
H1O H 0.359309 0.451620 0.422824 0.039 Uiso 0.9366(17) 1 calc R U P A -1
C1 C 0.5488(2) 0.46868(5) 0.32043(10) 0.0166(2) Uani 0.9366(17) 1 d . . P A -1
H1 H 0.682894 0.460192 0.378688 0.020 Uiso 0.9366(17) 1 calc R U P A -1
C2 C 0.5923(2) 0.52593(5) 0.26031(10) 0.0125(2) Uani 0.9366(17) 1 d . . P A -1
C3 C 0.3785(2) 0.54503(5) 0.18551(11) 0.0175(2) Uani 0.9366(17) 1 d . . P A -1
H3 H 0.247387 0.543215 0.217450 0.021 Uiso 0.9366(17) 1 calc R U P A -1
C4 C 0.3542(3) 0.56382(7) 0.08146(13) 0.0297(3) Uani 0.9366(17) 1 d . . P A -1
H4A H 0.479673 0.566550 0.045235 0.036 Uiso 0.9366(17) 1 calc R U P A -1
H4B H 0.211159 0.574677 0.042495 0.036 Uiso 0.9366(17) 1 calc R U P A -1
C5 C 0.7772(2) 0.51638(6) 0.19176(12) 0.0207(3) Uani 0.9366(17) 1 d . . P A -1
H5A H 0.826406 0.553375 0.166875 0.031 Uiso 0.9366(17) 1 calc R U P A -1
H5B H 0.720559 0.492660 0.125966 0.031 Uiso 0.9366(17) 1 calc R U P A -1
H5C H 0.902990 0.496978 0.238570 0.031 Uiso 0.9366(17) 1 calc R U P A -1
C6 C 0.66680(19) 0.57080(5) 0.35223(10) 0.0125(2) Uani 0.9366(17) 1 d . . P A -1
C7 C 0.5155(2) 0.60901(5) 0.38687(11) 0.0163(2) Uani 0.9366(17) 1 d . . P A -1
H7 H 0.361699 0.605656 0.356076 0.020 Uiso 0.9366(17) 1 calc R U P A -1
C8 C 0.5857(2) 0.65176(5) 0.46536(11) 0.0163(2) Uani 0.9366(17) 1 d . . P A -1
H8 H 0.478554 0.676521 0.488095 0.020 Uiso 0.9366(17) 1 calc R U P A -1
C9 C 0.81013(19) 0.65900(5) 0.51134(10) 0.0128(2) Uani 0.9366(17) 1 d . . P A -1
C10 C 0.9604(2) 0.61945(5) 0.48116(10) 0.0139(2) Uani 0.9366(17) 1 d . . P A -1
H10 H 1.113571 0.622293 0.513682 0.017 Uiso 0.9366(17) 1 calc R U P A -1
C11 C 0.89000(19) 0.57580(5) 0.40412(10) 0.0135(2) Uani 0.9366(17) 1 d . . P A -1
H11 H 0.995561 0.548967 0.386556 0.016 Uiso 0.9366(17) 1 calc R U P A -1
C12 C 0.8858(2) 0.70850(5) 0.58497(11) 0.0137(2) Uani 0.9366(17) 1 d . . P A -1
C13 C 0.7638(3) 0.72685(7) 0.66648(12) 0.0178(3) Uani 0.9366(17) 1 d . . P A -1
H13 H 0.635687 0.706193 0.677853 0.021 Uiso 0.9366(17) 1 calc R U P A -1
C14 C 0.8307(3) 0.77534(7) 0.73064(13) 0.0246(3) Uani 0.9366(17) 1 d . . P A -1
H14 H 0.746241 0.787934 0.784893 0.030 Uiso 0.9366(17) 1 calc R U P A -1
C15 C 1.0192(3) 0.80544(7) 0.71617(14) 0.0257(3) Uani 0.9366(17) 1 d . . P A -1
H15 H 1.063742 0.838422 0.760483 0.031 Uiso 0.9366(17) 1 calc R U P A -1
C16 C 1.1429(3) 0.78728(6) 0.63677(14) 0.0224(3) Uani 0.9366(17) 1 d . . P A -1
H16 H 1.272824 0.807599 0.627036 0.027 Uiso 0.9366(17) 1 calc R U P A -1
C17 C 1.0756(2) 0.73915(6) 0.57144(12) 0.0171(2) Uani 0.9366(17) 1 d . . P A -1
H17 H 1.160073 0.726987 0.516885 0.021 Uiso 0.9366(17) 1 calc R U P A -1
C18 C 0.5081(3) 0.41785(5) 0.24121(11) 0.0156(2) Uani 0.9366(17) 1 d . . P A -1
C19 C 0.6821(2) 0.38058(6) 0.23150(11) 0.0184(2) Uani 0.9366(17) 1 d . . P A -1
H19 H 0.824478 0.386675 0.276371 0.022 Uiso 0.9366(17) 1 calc R U P A -1
C20 C 0.6501(3) 0.33450(6) 0.15690(13) 0.0213(3) Uani 0.9366(17) 1 d . . P A -1
H20 H 0.770007 0.309391 0.151308 0.026 Uiso 0.9366(17) 1 calc R U P A -1
C21 C 0.4420(3) 0.32546(6) 0.09073(13) 0.0223(3) Uani 0.9366(17) 1 d . . P A -1
H21 H 0.419958 0.294533 0.038879 0.027 Uiso 0.9366(17) 1 calc R U P A -1
C22 C 0.2667(3) 0.36180(7) 0.10078(13) 0.0226(3) Uani 0.9366(17) 1 d . . P A -1
H22 H 0.124038 0.355361 0.056411 0.027 Uiso 0.9366(17) 1 calc R U P A -1
C23 C 0.2991(2) 0.40763(6) 0.17557(13) 0.0194(2) Uani 0.9366(17) 1 d . . P A -1
H23 H 0.178021 0.432184 0.182053 0.023 Uiso 0.9366(17) 1 calc R U P A -1
C1' C 0.356(4) 0.4639(11) 0.3094(18) 0.032(3) Uani 0.0634(17) 1 d D U P A -2
H1' H 0.217926 0.451822 0.336428 0.038 Uiso 0.0634(17) 1 calc R U P A -2
O1' O 0.523(4) 0.4702(9) 0.4088(15) 0.041(4) Uani 0.0634(17) 1 d D U P A -2
H1O' H 0.477973 0.493363 0.452959 0.062 Uiso 0.0634(17) 1 calc R U P A -2
C2' C 0.309(5) 0.5305(12) 0.262(2) 0.034(3) Uani 0.0634(17) 1 d . U P A -2
C3' C 0.505(5) 0.5427(11) 0.223(2) 0.031(4) Uani 0.0634(17) 1 d . U P A -2
H3' H 0.637147 0.531403 0.271654 0.037 Uiso 0.0634(17) 1 calc R U P A -2
C4' C 0.538(6) 0.5686(15) 0.124(3) 0.048(6) Uani 0.0634(17) 1 d . U P A -2
H4'A H 0.414595 0.581142 0.070507 0.057 Uiso 0.0634(17) 1 calc R U P A -2
H4'B H 0.685177 0.573728 0.109980 0.057 Uiso 0.0634(17) 1 calc R U P A -2
C5' C 0.106(5) 0.5293(14) 0.165(3) 0.043(5) Uani 0.0634(17) 1 d . U P A -2
H5'A H 0.102890 0.564392 0.120213 0.064 Uiso 0.0634(17) 1 calc R U P A -2
H5'B H -0.031414 0.526740 0.196311 0.064 Uiso 0.0634(17) 1 calc R U P A -2
H5'C H 0.116256 0.496036 0.116754 0.064 Uiso 0.0634(17) 1 calc R U P A -2
C6' C 0.261(3) 0.5706(7) 0.3554(15) 0.036(3) Uani 0.0634(17) 1 d G U P A -2
C7' C 0.070(3) 0.5611(7) 0.4006(17) 0.040(4) Uani 0.0634(17) 1 d G U P A -2
H7' H -0.013701 0.527095 0.382689 0.048 Uiso 0.0634(17) 1 calc R U P A -2
C8' C 0.002(3) 0.6014(8) 0.4720(18) 0.042(4) Uani 0.0634(17) 1 d G U P A -2
H8' H -0.128305 0.594947 0.502911 0.050 Uiso 0.0634(17) 1 calc R U P A -2
C9' C 0.125(3) 0.6513(7) 0.4983(16) 0.038(3) Uani 0.0634(17) 1 d G U P A -2
C10' C 0.316(3) 0.6608(6) 0.4531(16) 0.039(4) Uani 0.0634(17) 1 d G U P A -2
H10' H 0.399462 0.694795 0.471003 0.047 Uiso 0.0634(17) 1 calc R U P A -2
C11' C 0.384(3) 0.6204(8) 0.3817(16) 0.039(4) Uani 0.0634(17) 1 d G U P A -2
H11' H 0.514071 0.626943 0.350781 0.046 Uiso 0.0634(17) 1 calc R U P A -2
C12' C 0.034(5) 0.7025(12) 0.577(2) 0.034(3) Uani 0.0634(17) 1 d . U P A -2
C13' C -0.154(6) 0.7036(15) 0.617(3) 0.036(4) Uani 0.0634(17) 1 d . U P A -2
H13' H -0.257644 0.673805 0.593800 0.043 Uiso 0.0634(17) 1 calc R U P A -2
C14' C -0.213(5) 0.7442(15) 0.690(3) 0.034(4) Uani 0.0634(17) 1 d . U P A -2
H14' H -0.340452 0.738812 0.723737 0.040 Uiso 0.0634(17) 1 calc R U P A -2
C15' C -0.084(6) 0.7923(14) 0.712(2) 0.032(4) Uani 0.0634(17) 1 d . U P A -2
H15' H -0.112752 0.821584 0.762207 0.038 Uiso 0.0634(17) 1 calc R U P A -2
C16' C 0.066(5) 0.7938(12) 0.663(3) 0.028(4) Uani 0.0634(17) 1 d . U P A -2
H16' H 0.151446 0.827943 0.672559 0.034 Uiso 0.0634(17) 1 calc R U P A -2
C17' C 0.130(5) 0.7571(15) 0.600(2) 0.031(4) Uani 0.0634(17) 1 d . U P A -2
H17' H 0.251953 0.766804 0.564558 0.037 Uiso 0.0634(17) 1 calc R U P A -2
C18' C 0.396(3) 0.4187(6) 0.2240(14) 0.027(3) Uani 0.0634(17) 1 d G U P A -2
C19' C 0.616(3) 0.4004(8) 0.2451(13) 0.023(3) Uani 0.0634(17) 1 d G U P A -2
H19' H 0.721831 0.419356 0.300139 0.028 Uiso 0.0634(17) 1 calc R U P A -2
C20' C 0.681(2) 0.3544(8) 0.1856(16) 0.026(3) Uani 0.0634(17) 1 d G U P A -2
H20' H 0.831516 0.341894 0.200066 0.031 Uiso 0.0634(17) 1 calc R U P A -2
C21' C 0.526(3) 0.3267(7) 0.1051(16) 0.027(4) Uani 0.0634(17) 1 d G U P A -2
H21' H 0.570777 0.295263 0.064471 0.033 Uiso 0.0634(17) 1 calc R U P A -2
C22' C 0.306(3) 0.3450(8) 0.0840(15) 0.030(4) Uani 0.0634(17) 1 d G U P A -2
H22' H 0.200354 0.326093 0.028948 0.036 Uiso 0.0634(17) 1 calc R U P A -2
C23' C 0.241(2) 0.3910(8) 0.1434(16) 0.031(4) Uani 0.0634(17) 1 d G U P A -2
H23' H 0.090664 0.403555 0.129021 0.038 Uiso 0.0634(17) 1 calc R U P A -2

loop_
_atom_site_aniso_label
_atom_site_aniso_U_11
_atom_site_aniso_U_22
_atom_site_aniso_U_33
_atom_site_aniso_U_23
_atom_site_aniso_U_13
_atom_site_aniso_U_12
O1 0.0395(6) 0.0192(5) 0.0249(5) -0.0006(4) 0.0192(5) -0.0039(4)
C1 0.0240(6) 0.0117(5) 0.0144(5) -0.0002(4) 0.0040(4) 0.0007(4)
C2 0.0129(5) 0.0117(5) 0.0132(5) -0.0013(4) 0.0031(4) -0.0003(4)
C3 0.0176(6) 0.0144(5) 0.0191(5) -0.0017(4) -0.0005(5) 0.0011(4)
C4 0.0395(8) 0.0253(7) 0.0221(7) 0.0028(5) -0.0001(6) 0.0035(6)
C5 0.0193(6) 0.0230(6) 0.0219(6) -0.0098(5) 0.0097(5) -0.0049(5)
C6 0.0141(5) 0.0107(5) 0.0132(5) -0.0006(4) 0.0040(4) -0.0001(4)
C7 0.0122(5) 0.0161(5) 0.0209(6) -0.0048(4) 0.0035(4) 0.0006(4)
C8 0.0145(5) 0.0147(5) 0.0205(6) -0.0043(4) 0.0052(4) 0.0015(4)
C9 0.0155(5) 0.0107(5) 0.0129(5) -0.0002(4) 0.0042(4) 0.0005(4)
C10 0.0135(5) 0.0143(5) 0.0138(5) -0.0012(4) 0.0019(4) 0.0014(4)
C11 0.0139(5) 0.0123(5) 0.0145(5) -0.0016(4) 0.0031(4) 0.0019(4)
C12 0.0171(6) 0.0122(5) 0.0123(5) -0.0007(4) 0.0036(4) 0.0011(4)
C13 0.0226(6) 0.0153(6) 0.0168(6) -0.0044(5) 0.0067(5) -0.0012(5)
C14 0.0314(7) 0.0222(7) 0.0215(6) -0.0096(5) 0.0079(6) 0.0005(6)
C15 0.0300(8) 0.0193(6) 0.0271(7) -0.0116(5) 0.0030(6) -0.0029(6)
C16 0.0231(7) 0.0154(6) 0.0284(7) -0.0049(5) 0.0036(6) -0.0035(5)
C17 0.0187(6) 0.0128(5) 0.0201(6) -0.0025(5) 0.0041(5) -0.0002(4)
C18 0.0208(6) 0.0108(5) 0.0154(5) -0.0005(4) 0.0035(4) -0.0004(4)
C19 0.0230(6) 0.0134(5) 0.0182(6) -0.0017(4) 0.0024(5) 0.0018(5)
C20 0.0288(7) 0.0145(6) 0.0217(6) -0.0030(5) 0.0075(5) 0.0011(5)
C21 0.0308(8) 0.0162(6) 0.0204(6) -0.0060(5) 0.0062(6) -0.0047(5)
C22 0.0234(6) 0.0188(6) 0.0252(7) -0.0043(5) 0.0030(5) -0.0053(5)
C23 0.0200(6) 0.0155(5) 0.0231(6) -0.0028(5) 0.0048(5) -0.0025(4)
C1' 0.035(5) 0.032(4) 0.029(4) -0.003(3) 0.007(4) 0.000(4)
O1' 0.061(8) 0.034(7) 0.027(6) 0.001(5) 0.000(6) -0.014(6)
C2' 0.035(4) 0.033(4) 0.033(4) -0.002(3) 0.004(3) 0.000(4)
C3' 0.030(5) 0.030(5) 0.030(5) -0.004(4) 0.003(4) 0.003(4)
C4' 0.053(9) 0.048(9) 0.042(8) 0.000(7) 0.008(7) -0.003(8)
C5' 0.038(7) 0.045(9) 0.041(7) -0.001(6) -0.002(6) 0.001(7)
C6' 0.036(5) 0.036(4) 0.037(4) -0.001(3) 0.006(3) 0.002(4)
C7' 0.039(5) 0.040(5) 0.040(5) -0.002(4) 0.008(4) 0.000(4)
C8' 0.043(5) 0.041(5) 0.043(5) 0.000(4) 0.013(4) -0.001(4)
C9' 0.039(5) 0.038(4) 0.038(5) 0.001(3) 0.007(3) 0.000(4)
C10' 0.039(5) 0.037(5) 0.040(5) -0.001(4) 0.006(4) -0.001(4)
C11' 0.038(5) 0.037(5) 0.040(5) -0.003(4) 0.006(4) -0.002(4)
C12' 0.034(5) 0.036(4) 0.033(5) 0.002(3) 0.006(3) -0.008(4)
C13' 0.034(5) 0.040(5) 0.034(5) -0.001(4) 0.005(4) -0.005(4)
C14' 0.032(5) 0.036(5) 0.034(5) -0.001(4) 0.009(4) -0.004(4)
C15' 0.031(5) 0.034(5) 0.031(5) 0.000(4) 0.007(4) -0.003(4)
C16' 0.028(5) 0.029(5) 0.029(5) 0.000(4) 0.007(4) -0.002(4)
C17' 0.033(5) 0.032(5) 0.029(5) -0.002(4) 0.006(4) -0.005(4)
C18' 0.026(4) 0.026(4) 0.027(4) 0.000(3) 0.002(4) 0.000(3)
C19' 0.024(4) 0.023(5) 0.023(5) -0.003(4) 0.005(4) 0.000(4)
C20' 0.027(5) 0.025(5) 0.026(5) -0.002(4) 0.003(4) -0.001(4)
C21' 0.028(5) 0.027(5) 0.027(5) -0.003(4) 0.006(4) 0.000(4)
C22' 0.031(5) 0.028(5) 0.030(5) -0.004(4) 0.005(4) 0.000(4)
C23' 0.031(5) 0.030(5) 0.032(5) -0.004(4) 0.001(4) -0.002(4)

loop_
_atom_type_symbol
_atom_type_description
_atom_type_scat_dispersion_real
_atom_type_scat_dispersion_imag
_atom_type_scat_source
C C 0.0033 0.0016 'International Tables Vol C Tables 4.2.6.8 and 6.1.1.4'
H H 0.0000 0.0000 'International Tables Vol C Tables 4.2.6.8 and 6.1.1.4'
O O 0.0106 0.0060 'International Tables Vol C Tables 4.2.6.8 and 6.1.1.4'

loop_
_geom_angle_atom_site_label_1
_geom_angle_atom_site_label_2
_geom_angle_atom_site_label_3
_geom_angle
_geom_angle_site_symmetry_1
_geom_angle_site_symmetry_3
_geom_angle_publ_flag
O1 C1 C18 111.57(11) . . ?
O1 C1 C2 107.47(10) . . ?
C18 C1 C2 113.46(10) . . ?
C3 C2 C5 111.13(11) . . ?
C3 C2 C6 110.02(10) . . ?
C5 C2 C6 109.79(10) . . ?
C3 C2 C1 109.15(10) . . ?
C5 C2 C1 109.18(10) . . ?
C6 C2 C1 107.49(9) . . ?
C4 C3 C2 127.33(14) . . ?
C11 C6 C7 117.02(11) . . ?
C11 C6 C2 121.32(10) . . ?
C7 C6 C2 121.66(10) . . ?
C8 C7 C6 121.44(11) . . ?
C7 C8 C9 121.33(11) . . ?
C8 C9 C10 117.46(11) . . ?
C8 C9 C12 120.86(11) . . ?
C10 C9 C12 121.61(11) . . ?
C11 C10 C9 121.27(11) . . ?
C10 C11 C6 121.27(11) . . ?
C17 C12 C13 118.75(13) . . ?
C17 C12 C9 120.43(12) . . ?
C13 C12 C9 120.77(13) . . ?
C14 C13 C12 119.96(14) . . ?
C15 C14 C13 120.68(14) . . ?
C14 C15 C16 119.88(13) . . ?
C15 C16 C17 119.74(15) . . ?
C16 C17 C12 120.98(13) . . ?
C19 C18 C23 118.56(12) . . ?
C19 C18 C1 120.00(13) . . ?
C23 C18 C1 121.43(13) . . ?
C18 C19 C20 121.02(13) . . ?
C21 C20 C19 119.75(13) . . ?
C22 C21 C20 119.76(13) . . ?
C21 C22 C23 120.31(14) . . ?
C22 C23 C18 120.59(13) . . ?
O1' C1' C18' 118(2) . . ?
O1' C1' C2' 104.1(19) . . ?
C18' C1' C2' 116.9(19) . . ?
C3' C2' C6' 115(2) . . ?
C3' C2' C5' 112(3) . . ?
C6' C2' C5' 109(2) . . ?
C3' C2' C1' 102(2) . . ?
C6' C2' C1' 111(2) . . ?
C5' C2' C1' 108(2) . . ?
C4' C3' C2' 131(3) . . ?
C7' C6' C11' 120.0 . . ?
C7' C6' C2' 118.4(15) . . ?
C11' C6' C2' 120.8(15) . . ?
C6' C7' C8' 120.0 . . ?
C7' C8' C9' 120.0 . . ?
C10' C9' C8' 120.0 . . ?
C10' C9' C12' 119.5(14) . . ?
C8' C9' C12' 120.3(14) . . ?
C9' C10' C11' 120.0 . . ?
C10' C11' C6' 120.0 . . ?
C13' C12' C17' 106(3) . . ?
C13' C12' C9' 128(3) . . ?
C17' C12' C9' 126(2) . . ?
C12' C13' C14' 126(3) . . ?
C15' C14' C13' 119(3) . . ?
C16' C15' C14' 113(3) . . ?
C15' C16' C17' 130(3) . . ?
C16' C17' C12' 125(3) . . ?
C19' C18' C23' 120.0 . . ?
C19' C18' C1' 110.7(15) . . ?
C23' C18' C1' 128.7(15) . . ?
C20' C19' C18' 120.0 . . ?
C19' C20' C21' 120.0 . . ?
C22' C21' C20' 120.0 . . ?
C21' C22' C23' 120.0 . . ?
C22' C23' C18' 120.0 . . ?

loop_
_geom_bond_atom_site_label_1
_geom_bond_atom_site_label_2
_geom_bond_distance
_geom_bond_site_symmetry_2
_geom_bond_publ_flag
O1 C1 1.4263(17) . ?
C1 C18 1.5178(17) . ?
C1 C2 1.5674(17) . ?
C2 C3 1.5165(17) . ?
C2 C5 1.5311(17) . ?
C2 C6 1.5357(16) . ?
C3 C4 1.314(2) . ?
C6 C11 1.4001(16) . ?
C6 C7 1.4016(16) . ?
C7 C8 1.3912(17) . ?
C8 C9 1.3945(17) . ?
C9 C10 1.3962(17) . ?
C9 C12 1.4820(17) . ?
C10 C11 1.3960(17) . ?
C12 C17 1.397(2) . ?
C12 C13 1.4038(19) . ?
C13 C14 1.392(2) . ?
C14 C15 1.387(2) . ?
C15 C16 1.389(2) . ?
C16 C17 1.3932(19) . ?
C18 C19 1.3948(19) . ?
C18 C23 1.3979(19) . ?
C19 C20 1.3954(19) . ?
C20 C21 1.392(2) . ?
C21 C22 1.389(2) . ?
C22 C23 1.3923(19) . ?
C1' O1' 1.436(10) . ?
C1' C18' 1.52(3) . ?
C1' C2' 1.67(4) . ?
C2' C3' 1.39(4) . ?
C2' C6' 1.54(3) . ?
C2' C5' 1.55(4) . ?
C3' C4' 1.38(4) . ?
C6' C7' 1.3900 . ?
C6' C11' 1.3900 . ?
C7' C8' 1.3900 . ?
C8' C9' 1.3900 . ?
C9' C10' 1.3900 . ?
C9' C12' 1.68(3) . ?
C10' C11' 1.3900 . ?
C12' C13' 1.32(4) . ?
C12' C17' 1.41(4) . ?
C13' C14' 1.38(5) . ?
C14' C15' 1.37(5) . ?
C15' C16' 1.18(5) . ?
C16' C17' 1.26(4) . ?
C18' C19' 1.3900 . ?
C18' C23' 1.3900 . ?
C19' C20' 1.3900 . ?
C20' C21' 1.3900 . ?
C21' C22' 1.3900 . ?
C22' C23' 1.3900 . ?

loop_
_geom_torsion_atom_site_label_1
_geom_torsion_atom_site_label_2
_geom_torsion_atom_site_label_3
_geom_torsion_atom_site_label_4
_geom_torsion
_geom_torsion_site_symmetry_1
_geom_torsion_site_symmetry_2
_geom_torsion_site_symmetry_3
_geom_torsion_site_symmetry_4
_geom_torsion_publ_flag
O1 C1 C2 C3 -54.27(13) . . . . ?
C18 C1 C2 C3 69.56(14) . . . . ?
O1 C1 C2 C5 -175.92(10) . . . . ?
C18 C1 C2 C5 -52.09(14) . . . . ?
O1 C1 C2 C6 65.03(12) . . . . ?
C18 C1 C2 C6 -171.14(11) . . . . ?
C5 C2 C3 C4 -14.37(19) . . . . ?
C6 C2 C3 C4 107.45(15) . . . . ?
C1 C2 C3 C4 -134.83(14) . . . . ?
C3 C2 C6 C11 -155.50(11) . . . . ?
C5 C2 C6 C11 -32.90(15) . . . . ?
C1 C2 C6 C11 85.76(13) . . . . ?
C3 C2 C6 C7 23.62(15) . . . . ?
C5 C2 C6 C7 146.23(12) . . . . ?
C1 C2 C6 C7 -95.12(13) . . . . ?
C11 C6 C7 C8 3.01(18) . . . . ?
C2 C6 C7 C8 -176.15(11) . . . . ?
C6 C7 C8 C9 1.2(2) . . . . ?
C7 C8 C9 C10 -4.03(18) . . . . ?
C7 C8 C9 C12 173.11(12) . . . . ?
C8 C9 C10 C11 2.72(18) . . . . ?
C12 C9 C10 C11 -174.39(12) . . . . ?
C9 C10 C11 C6 1.48(18) . . . . ?
C7 C6 C11 C10 -4.30(17) . . . . ?
C2 C6 C11 C10 174.87(11) . . . . ?
C8 C9 C12 C17 -136.08(13) . . . . ?
C10 C9 C12 C17 40.94(18) . . . . ?
C8 C9 C12 C13 41.40(18) . . . . ?
C10 C9 C12 C13 -141.58(13) . . . . ?
C17 C12 C13 C14 1.1(2) . . . . ?
C9 C12 C13 C14 -176.45(13) . . . . ?
C12 C13 C14 C15 -1.0(2) . . . . ?
C13 C14 C15 C16 0.2(2) . . . . ?
C14 C15 C16 C17 0.5(2) . . . . ?
C15 C16 C17 C12 -0.4(2) . . . . ?
C13 C12 C17 C16 -0.4(2) . . . . ?
C9 C12 C17 C16 177.13(12) . . . . ?
O1 C1 C18 C19 -141.21(12) . . . . ?
C2 C1 C18 C19 97.23(14) . . . . ?
O1 C1 C18 C23 39.75(16) . . . . ?
C2 C1 C18 C23 -81.82(15) . . . . ?
C23 C18 C19 C20 0.9(2) . . . . ?
C1 C18 C19 C20 -178.18(12) . . . . ?
C18 C19 C20 C21 0.2(2) . . . . ?
C19 C20 C21 C22 -1.1(2) . . . . ?
C20 C21 C22 C23 0.9(2) . . . . ?
C21 C22 C23 C18 0.2(2) . . . . ?
C19 C18 C23 C22 -1.1(2) . . . . ?
C1 C18 C23 C22 177.97(12) . . . . ?
O1' C1' C2' C3' 71(3) . . . . ?
C18' C1' C2' C3' -60(3) . . . . ?
O1' C1' C2' C6' -51(3) . . . . ?
C18' C1' C2' C6' 177.2(18) . . . . ?
O1' C1' C2' C5' -171(2) . . . . ?
C18' C1' C2' C5' 57(3) . . . . ?
C6' C2' C3' C4' -105(3) . . . . ?
C5' C2' C3' C4' 21(4) . . . . ?
C1' C2' C3' C4' 135(3) . . . . ?
C3' C2' C6' C7' -179(2) . . . . ?
C5' C2' C6' C7' 55(3) . . . . ?
C1' C2' C6' C7' -65(2) . . . . ?
C3' C2' C6' C11' 11(3) . . . . ?
C5' C2' C6' C11' -115(2) . . . . ?
C1' C2' C6' C11' 125.6(17) . . . . ?
C11' C6' C7' C8' 0.0 . . . . ?
C2' C6' C7' C8' -169.9(19) . . . . ?
C6' C7' C8' C9' 0.0 . . . . ?
C7' C8' C9' C10' 0.0 . . . . ?
C7' C8' C9' C12' 175.4(19) . . . . ?
C8' C9' C10' C11' 0.0 . . . . ?
C12' C9' C10' C11' -175.5(19) . . . . ?
C9' C10' C11' C6' 0.0 . . . . ?
C7' C6' C11' C10' 0.0 . . . . ?
C2' C6' C11' C10' 170(2) . . . . ?
C10' C9' C12' C13' 173(3) . . . . ?
C8' C9' C12' C13' -3(4) . . . . ?
C10' C9' C12' C17' 2(3) . . . . ?
C8' C9' C12' C17' -173(2) . . . . ?
C17' C12' C13' C14' -14(4) . . . . ?
C9' C12' C13' C14' 174(3) . . . . ?
C12' C13' C14' C15' 10(5) . . . . ?
C13' C14' C15' C16' 1(5) . . . . ?
C14' C15' C16' C17' -4(5) . . . . ?
C15' C16' C17' C12' -3(5) . . . . ?
C13' C12' C17' C16' 11(4) . . . . ?
C9' C12' C17' C16' -176(3) . . . . ?
O1' C1' C18' C19' -14(3) . . . . ?
C2' C1' C18' C19' 110.5(17) . . . . ?
O1' C1' C18' C23' 156.9(17) . . . . ?
C2' C1' C18' C23' -78(2) . . . . ?
C23' C18' C19' C20' 0.0 . . . . ?
C1' C18' C19' C20' 172.2(17) . . . . ?
C18' C19' C20' C21' 0.0 . . . . ?
C19' C20' C21' C22' 0.0 . . . . ?
C20' C21' C22' C23' 0.0 . . . . ?
C21' C22' C23' C18' 0.0 . . . . ?
C19' C18' C23' C22' 0.0 . . . . ?
C1' C18' C23' C22' -171(2) . . . . ?
